data_4062061
_journal_name_full Organometallics
_journal_year 2003
_chemical_formula_moiety 'C54 H44 N2 O3 P2 S2 W Mo '
_chemical_formula_sum 'C54 H44 Mo N2 O3 P2 S2 W'
_chemical_formula_weight 1174.80
_space_group_IT_number 2
_symmetry_cell_setting triclinic
_symmetry_space_group_name_Hall '-P 1'
_symmetry_space_group_name_H-M 'P -1'
_cell_angle_alpha 103.130
_cell_angle_beta 96.472(24)
_cell_angle_gamma 116.157
_cell_formula_units_Z 2
_cell_length_a 11.600(3)
_cell_length_b 11.8508(24)
_cell_length_c 20.864(6)
_cell_measurement_temperature 293
_cell_volume 2431.6(11)
_diffrn_ambient_temperature 293
_exptl_crystal_density_diffrn 1.605
_refine_ls_R_factor_obs 0.047
_refine_ls_wR_factor_obs 0.051
_cod_depositor_comments
;
The following automatic conversions were performed:
'_symmetry_cell_setting' value 'Triclinic' changed to 'triclinic'
according to '/home/saulius/struct/CIF-dictionaries/cif_core.dic'
dictionary named 'cif_core.dic' version 2.4.1 from 2010-06-29.

Automatic conversion script
Id: cif_fix_enum 1527 2010-12-29 10:47:43Z saulius 
;
_cod_original_formula_sum 'C54 H44 N2 O3 P2 S2 W Mo '
_cod_database_code 4062061

loop_
_symmetry_equiv_pos_as_xyz
x,y,z
-x,-y,-z

loop_
_atom_site_aniso_label
_atom_site_aniso_U_11
_atom_site_aniso_U_22
_atom_site_aniso_U_33
_atom_site_aniso_U_12
_atom_site_aniso_U_13
_atom_site_aniso_U_23
_atom_site_aniso_type_symbol
W1 0.03088(24) 0.03222(25) 0.0450(3) 0.0304(4) 0.0167(4) 0.0109(4) W
Mo1 0.0297(5) 0.0289(5) 0.0391(6) 0.0261(8) 0.0079(9) 0.0074(9) Mo
S1 0.0372(16) 0.0371(16) 0.0572(19) 0.039(3) 0.010(3) 0.021(3) S
S2 0.0332(15) 0.0337(15) 0.0464(17) 0.0264(25) 0.010(3) 0.009(3) S
P1 0.0323(16) 0.0335(16) 0.0508(19) 0.030(3) 0.010(3) 0.017(3) P
P2 0.0409(17) 0.0412(17) 0.0470(19) 0.039(3) 0.008(3) 0.017(3) P
O1 0.052(5) 0.065(6) 0.067(6) 0.059(9) 0.008(9) 0.034(10) O
O2 0.062(6) 0.057(5) 0.076(6) 0.074(10) 0.007(10) 0.029(10) O
O3 0.071(7) 0.074(7) 0.076(7) -0.019(11) 0.003(12) -0.042(12) O
C1 0.047(7) 0.040(7) 0.045(7) 0.032(12) 0.018(12) 0.016(11) C
C2 0.042(7) 0.035(6) 0.045(7) 0.036(11) 0.009(11) 0.014(11) C
C3 0.046(8) 0.055(8) 0.054(8) 0.023(13) 0.019(13) -0.008(14) C
C11 0.074(10) 0.083(10) 0.068(9) 0.129(18) 0.051(16) 0.034(16) C
C12 0.063(9) 0.048(8) 0.086(11) 0.035(14) 0.088(17) 0.010(15) C
C13 0.036(7) 0.060(9) 0.071(9) 0.028(13) 0.013(13) 0.027(15) C
C14 0.086(11) 0.078(10) 0.049(8) 0.103(18) 0.054(15) -0.001(15) C
C15 0.068(10) 0.031(7) 0.105(12) 0.027(14) 0.078(18) -0.021(15) C
C21 0.054(7) 0.048(7) 0.063(8) 0.079(13) 0.041(13) 0.053(13) C
C22 0.064(9) 0.052(8) 0.089(11) 0.036(14) 0.013(16) 0.069(16) C
C23 0.105(13) 0.083(12) 0.084(12) 0.089(21) 0.004(20) 0.073(20) C
C24 0.117(14) 0.059(10) 0.091(13) 0.090(20) 0.056(22) 0.054(19) C
C25 0.080(11) 0.054(9) 0.082(11) 0.054(16) 0.030(18) 0.036(16) C
C26 0.071(9) 0.050(8) 0.066(9) 0.063(15) 0.014(15) 0.037(14) C
C31 0.025(6) 0.036(6) 0.049(7) 0.009(10) 0.001(10) 0.010(11) C
C32 0.037(6) 0.049(7) 0.059(8) 0.045(11) 0.020(12) 0.029(12) C
C33 0.048(8) 0.086(10) 0.075(10) 0.080(15) 0.014(15) 0.056(17) C
C34 0.046(8) 0.094(12) 0.073(11) 0.056(17) -0.037(15) 0.021(18) C
C35 0.066(10) 0.070(10) 0.046(8) 0.036(16) -0.035(14) -0.009(14) C
C36 0.062(8) 0.058(8) 0.054(8) 0.063(14) -0.009(14) -0.009(13) C
C41 0.032(6) 0.030(6) 0.056(7) 0.022(10) 0.010(11) 0.022(11) C
C42 0.056(8) 0.042(7) 0.073(9) 0.049(13) 0.028(14) 0.030(13) C
C43 0.072(10) 0.044(8) 0.106(12) 0.065(14) 0.037(18) 0.056(17) C
C44 0.074(10) 0.063(9) 0.076(10) 0.060(16) 0.030(16) 0.083(17) C
C45 0.094(12) 0.075(10) 0.075(11) 0.084(19) 0.056(18) 0.071(18) C
C46 0.081(10) 0.055(8) 0.077(10) 0.079(16) 0.053(17) 0.050(15) C
C51 0.034(6) 0.044(7) 0.053(8) 0.024(11) 0.003(11) 0.024(12) C
C52 0.041(7) 0.061(8) 0.062(9) 0.035(13) 0.021(13) 0.009(14) C
C53 0.048(9) 0.054(9) 0.099(12) 0.009(14) 0.005(16) 0.042(17) C
C54 0.030(8) 0.099(13) 0.113(14) 0.018(17) -0.004(16) 0.086(23) C
C55 0.037(8) 0.086(11) 0.137(15) 0.053(16) 0.029(18) 0.096(22) C
C56 0.044(7) 0.044(7) 0.084(10) 0.044(12) 0.023(14) 0.046(14) C
C61 0.047(7) 0.060(8) 0.038(7) 0.047(13) 0.017(12) 0.013(12) C
C62 0.118(13) 0.064(9) 0.048(8) 0.100(19) 0.056(17) 0.023(15) C
C63 0.104(12) 0.049(8) 0.092(12) 0.085(17) 0.095(20) 0.021(16) C
C64 0.093(11) 0.074(10) 0.059(9) 0.093(18) 0.024(17) 0.014(16) C
C65 0.087(12) 0.069(11) 0.058(11) 0.038(18) 0.021(18) -0.025(17) C
C66 0.113(14) 0.103(14) 0.040(9) 0.094(24) 0.015(17) -0.008(18) C
C71 0.053(8) 0.062(8) 0.064(9) 0.055(14) 0.033(14) 0.035(14) C
C72 0.086(12) 0.087(12) 0.134(16) 0.108(20) 0.090(23) 0.082(23) C
C73 0.120(16) 0.169(19) 0.124(16) 0.22(3) 0.09(3) 0.16(3) C
C74 0.110(15) 0.158(18) 0.130(16) 0.18(3) 0.15(3) 0.21(3) C
C75 0.084(12) 0.118(14) 0.113(14) 0.084(22) 0.081(22) 0.144(24) C
C76 0.072(10) 0.095(12) 0.088(11) 0.063(18) 0.047(18) 0.117(20) C
C81 0.052(7) 0.039(7) 0.046(7) 0.032(12) 0.019(12) 0.031(11) C
C82 0.056(8) 0.048(8) 0.067(9) 0.042(13) 0.023(14) 0.014(13) C
C83 0.048(8) 0.072(10) 0.110(13) 0.064(16) 0.027(17) 0.060(19) C
C84 0.043(8) 0.072(10) 0.079(11) 0.016(15) 0.002(15) 0.033(17) C
C85 0.053(8) 0.053(8) 0.073(10) 0.026(14) 0.031(15) 0.021(14) C
C86 0.045(7) 0.043(7) 0.068(9) 0.037(12) 0.034(13) 0.025(13) C
C101 0.082(12) 0.056(9) 0.063(11) 0.022(17) 0.014(17) 0.007(16) C
C102 0.109(14) 0.063(10) 0.117(15) 0.034(19) 0.074(24) 0.014(20) C
C201 0.082(12) 0.071(10) 0.091(12) 0.082(19) 0.045(20) 0.054(18) C
C202 0.090(12) 0.108(13) 0.106(13) 0.128(22) 0.059(21) 0.081(22) C
N101 0.108(12) 0.073(10) 0.101(12) 0.013(17) 0.061(19) 0.008(18) N
N201 0.099(12) 0.097(11) 0.163(15) 0.106(20) 0.115(23) 0.121(21) N

loop_
_atom_site_label
_atom_site_fract_x
_atom_site_fract_y
_atom_site_fract_z
_atom_site_U_iso_or_equiv
_atom_site_thermal_displace_type
_atom_site_calc_flag
_atom_site_refinement_flags
_atom_site_type_symbol
W1 0.15906(4) 0.09880(4) 0.33954(3) 0.0373(3) Uani ? . W
Mo1 0.20364(8) -0.03320(8) 0.22122(5) 0.0347(6) Uani ? . Mo
S1 0.0701(3) 0.0960(3) 0.22448(15) 0.0446(20) Uani ? . S
S2 0.3625(3) 0.1973(3) 0.29931(14) 0.0408(18) Uani ? . S
P1 0.0268(3) -0.1321(3) 0.27792(15) 0.0406(19) Uani ? . P
P2 0.3320(3) 0.0091(3) 0.12950(15) 0.0448(20) Uani ? . P
O1 0.3115(8) -0.0172(8) 0.4125(4) 0.062(7) Uani ? . O
O2 0.3515(8) -0.1762(8) 0.2644(4) 0.064(7) Uani ? . O
O3 -0.0036(10) -0.2832(10) 0.1009(5) 0.101(8) Uani ? . O
C1 0.2559(11) 0.0252(11) 0.3840(6) 0.047(8) Uani ? . C
C2 0.2954(10) -0.1220(10) 0.2468(5) 0.042(8) Uani ? . C
C3 0.0701(12) -0.1963(13) 0.1434(6) 0.061(9) Uani ? . C
C11 0.0537(14) 0.2247(14) 0.3744(7) 0.065(12) Uani ? . C
C12 0.0011(13) 0.1128(12) 0.3965(7) 0.070(11) Uani ? . C
C13 0.0990(12) 0.1052(13) 0.4388(7) 0.061(10) Uani ? . C
C14 0.2163(14) 0.2260(14) 0.4507(6) 0.069(12) Uani ? . C
C15 0.1901(14) 0.2987(12) 0.4101(8) 0.077(11) Uani ? . C
C21 0.1279(11) 0.2514(11) 0.2077(6) 0.047(9) Uani ? . C
C22 0.0649(13) 0.2533(13) 0.1502(7) 0.071(11) Uani ? . C
C23 0.0955(17) 0.3692(16) 0.1344(8) 0.091(14) Uani ? . C
C24 0.1931(18) 0.4848(15) 0.1787(9) 0.087(15) Uani ? . C
C25 0.2576(14) 0.4865(13) 0.2372(8) 0.075(12) Uani ? . C
C26 0.2259(13) 0.3715(12) 0.2523(7) 0.062(10) Uani ? . C
C31 0.5038(10) 0.2137(10) 0.3548(6) 0.043(7) Uani ? . C
C32 0.5714(11) 0.1450(11) 0.3313(6) 0.048(9) Uani ? . C
C33 0.6850(12) 0.1676(14) 0.3742(7) 0.067(11) Uani ? . C
C34 0.7306(13) 0.2512(15) 0.4385(8) 0.079(12) Uani ? . C
C35 0.6692(14) 0.3198(14) 0.4605(6) 0.074(11) Uani ? . C
C36 0.5525(12) 0.3002(12) 0.4194(6) 0.063(10) Uani ? . C
C41 0.0156(10) -0.2524(10) 0.3214(6) 0.041(8) Uani ? . C
C42 0.0649(12) -0.3388(11) 0.3039(6) 0.058(10) Uani ? . C
C43 0.0560(14) -0.4269(12) 0.3393(8) 0.072(12) Uani ? . C
C44 -0.0007(14) -0.4297(13) 0.3926(7) 0.069(11) Uani ? . C
C45 -0.0499(15) -0.3442(14) 0.4121(7) 0.078(13) Uani ? . C
C46 -0.0383(14) -0.2556(12) 0.3769(7) 0.067(11) Uani ? . C
C51 -0.1492(10) -0.2142(11) 0.2321(6) 0.048(8) Uani ? . C
C52 -0.2081(12) -0.3471(12) 0.1933(6) 0.061(9) Uani ? . C
C53 -0.3432(14) -0.4134(13) 0.1625(8) 0.077(11) Uani ? . C
C54 -0.4157(13) -0.3498(17) 0.1677(9) 0.089(13) Uani ? . C
C55 -0.3594(13) -0.2200(16) 0.2055(9) 0.086(14) Uani ? . C
C56 -0.2245(11) -0.1504(11) 0.2369(7) 0.057(9) Uani ? . C
C61 0.2996(11) -0.1455(12) 0.0672(6) 0.051(9) Uani ? . C
C62 0.3030(15) -0.2459(13) 0.0889(6) 0.075(13) Uani ? . C
C63 0.2731(15) -0.3658(13) 0.0420(8) 0.079(12) Uani ? . C
C64 0.2641(15) -0.1697(14) -0.0025(7) 0.076(12) Uani ? . C
C65 0.2336(16) -0.3873(15) -0.0257(8) 0.086(13) Uani ? . C
C66 0.2334(17) -0.2903(18) -0.0476(7) 0.094(16) Uani ? . C
C71 0.3081(12) 0.1007(12) 0.0737(6) 0.060(10) Uani ? . C
C72 0.1881(16) 0.0924(15) 0.0602(9) 0.094(16) Uani ? . C
C73 0.1612(19) 0.1512(20) 0.0100(10) 0.114(20) Uani ? . C
C74 0.2545(19) 0.2152(19) -0.0221(9) 0.108(19) Uani ? . C
C75 0.3761(17) 0.2251(17) -0.0048(9) 0.099(16) Uani ? . C
C76 0.4033(14) 0.1671(15) 0.0405(8) 0.082(13) Uani ? . C
C81 0.5132(11) 0.1015(11) 0.1596(6) 0.048(9) Uani ? . C
C82 0.5921(13) 0.0401(12) 0.1531(7) 0.061(10) Uani ? . C
C83 0.7279(13) 0.1153(14) 0.1820(8) 0.075(13) Uani ? . C
C84 0.7858(13) 0.2461(15) 0.2167(7) 0.075(11) Uani ? . C
C85 0.7096(13) 0.3098(12) 0.2222(7) 0.067(10) Uani ? . C
C86 0.5736(11) 0.2380(11) 0.1940(6) 0.054(9) Uani ? . C
C101 0.5327(16) 0.5606(14) 0.3766(8) 0.080(12) Uani ? . C
C102 0.6038(17) 0.5513(15) 0.3238(9) 0.109(15) Uani ? . C
C201 0.6326(17) 0.8771(15) 0.4180(8) 0.079(14) Uani ? . C
C202 0.5044(16) 0.8660(16) 0.4206(8) 0.093(15) Uani ? . C
N101 0.4770(15) 0.5698(13) 0.4169(8) 0.113(13) Uani ? . N
N201 0.7320(15) 0.8831(14) 0.4154(8) 0.111(15) Uani ? . N
H11 0.007 0.248 0.340 0.0851 Uiso ? . H
H12 -0.095 0.047 0.383 0.0758 Uiso ? . H
H15 0.255 0.386 0.407 0.0782 Uiso ? . H
H22 -0.006 0.168 0.117 0.0783 Uiso ? . H
H23 0.047 0.368 0.091 0.1008 Uiso ? . H
H24 0.216 0.569 0.168 0.0988 Uiso ? . H
H25 0.329 0.573 0.269 0.0818 Uiso ? . H
H26 0.274 0.374 0.296 0.0724 Uiso ? . H
H32 0.538 0.082 0.284 0.0583 Uiso ? . H
H33 0.735 0.122 0.357 0.0797 Uiso ? . H
H34 0.809 0.260 0.469 0.0812 Uiso ? . H
H35 0.706 0.385 0.507 0.0706 Uiso ? . H
H36 0.506 0.350 0.437 0.0678 Uiso ? . H
H42 0.109 -0.336 0.265 0.0671 Uiso ? . H
H43 0.092 -0.489 0.326 0.0841 Uiso ? . H
H44 -0.007 -0.493 0.418 0.0814 Uiso ? . H
H45 -0.094 -0.347 0.451 0.0912 Uiso ? . H
H46 -0.070 -0.191 0.392 0.0810 Uiso ? . H
H52 -0.154 -0.394 0.188 0.0648 Uiso ? . H
H53 -0.386 -0.509 0.135 0.0771 Uiso ? . H
H54 -0.512 -0.399 0.143 0.0908 Uiso ? . H
H55 -0.415 -0.175 0.211 0.0965 Uiso ? . H
H56 -0.182 -0.055 0.264 0.0672 Uiso ? . H
H62 0.328 -0.232 0.139 0.0869 Uiso ? . H
H63 0.281 -0.436 0.058 0.0916 Uiso ? . H
H64 0.262 -0.098 -0.019 0.0854 Uiso ? . H
H65 0.202 -0.475 -0.060 0.0815 Uiso ? . H
H66 0.211 -0.304 -0.097 0.0955 Uiso ? . H
H72 0.119 0.046 0.083 0.1123 Uiso ? . H
H73 0.071 0.141 -0.002 0.1477 Uiso ? . H
H74 0.236 0.256 -0.056 0.1427 Uiso ? . H
H75 0.448 0.275 -0.025 0.1151 Uiso ? . H
H76 0.492 0.171 0.050 0.0949 Uiso ? . H
H82 0.551 -0.056 0.128 0.0668 Uiso ? . H
H83 0.784 0.071 0.176 0.0864 Uiso ? . H
H84 0.883 0.296 0.238 0.0745 Uiso ? . H
H85 0.753 0.407 0.247 0.0698 Uiso ? . H
H86 0.518 0.283 0.198 0.0623 Uiso ? . H
H102a 0.652 0.501 0.329 0.1061 Uiso ? . H
H102b 0.543 0.505 0.277 0.1061 Uiso ? . H
H102c 0.671 0.640 0.323 0.1061 Uiso ? . H
H202a 0.509 0.953 0.442 0.1112 Uiso ? . H
H202b 0.443 0.828 0.375 0.1112 Uiso ? . H
H202c 0.458 0.807 0.447 0.1112 Uiso ? . H

loop_
_geom_bond_atom_site_label_1
_geom_bond_atom_site_label_2
_geom_bond_distance
_geom_bond_site_symmetry_1
_geom_bond_site_symmetry_2
_geom_bond_publ_flag
W1 Mo1 2.8382(13) ? ? ?
W1 S1 2.491(3) ? ? ?
W1 S2 2.470(3) ? ? ?
W1 P1 2.398(3) ? ? ?
W1 O1 3.134(9) ? ? ?
W1 C1 1.970(12) ? ? ?
W1 C11 2.359(11) ? ? ?
W1 C12 2.338(12) ? ? ?
W1 C13 2.254(13) ? ? ?
W1 C14 2.297(12) ? ? ?
W1 C15 2.335(11) ? ? ?
W1 H11 2.9939(7) ? ? ?
W1 H12 3.0318(10) ? ? ?
W1 H15 2.9835(11) ? ? ?
Mo1 S1 2.611(3) ? ? ?
Mo1 S2 2.525(3) ? ? ?
Mo1 P1 2.457(3) ? ? ?
Mo1 P2 2.559(3) ? ? ?
Mo1 O2 3.088(8) ? ? ?
Mo1 O3 3.137(9) ? ? ?
Mo1 C1 3.238(12) ? ? ?
Mo1 C2 1.908(11) ? ? ?
Mo1 C3 2.035(12) ? ? ?
S1 S2 3.122(4) ? ? ?
S1 P1 3.018(4) ? ? ?
S1 C11 3.220(12) ? ? ?
S1 C21 1.794(11) ? ? ?
S1 C22 2.696(14) ? ? ?
S1 C26 2.821(13) ? ? ?
S1 H11 3.035(3) ? ? ?
S1 H22 2.753(3) ? ? ?
S1 H26 2.959(3) ? ? ?
S1 H56 3.000(3) ? ? ?
S1 H72 3.036(3) ? ? ?
S2 P2 3.617(4) ? ? ?
S2 C1 2.953(12) ? ? ?
S2 C31 1.803(11) ? ? ?
S2 C32 2.801(11) ? ? ?
S2 C36 2.760(13) ? ? ?
S2 H26 2.718(3) ? ? ?
S2 H32 2.919(3) ? ? ?
S2 H36 2.858(3) ? ? ?
S2 H86 2.999(3) ? ? ?
P1 C1 2.805(12) ? ? ?
P1 C2 3.210(11) ? ? ?
P1 C3 2.897(13) ? ? ?
P1 C41 1.823(11) ? ? ?
P1 C42 2.827(12) ? ? ?
P1 C46 2.779(14) ? ? ?
P1 C51 1.848(11) ? ? ?
P1 C52 2.790(12) ? ? ?
P1 C56 2.842(12) ? ? ?
P1 H42 2.938(3) ? ? ?
P1 H46 2.849(3) ? ? ?
P1 H52 2.872(3) ? ? ?
P1 H56 2.951(3) ? ? ?
P2 C2 3.156(12) ? ? ?
P2 C3 3.039(13) ? ? ?
P2 C61 1.840(12) ? ? ?
P2 C62 2.800(14) ? ? ?
P2 C64 2.843(14) ? ? ?
P2 C71 1.838(13) ? ? ?
P2 C72 2.722(17) ? ? ?
P2 C76 2.865(14) ? ? ?
P2 C81 1.837(12) ? ? ?
P2 C82 2.844(13) ? ? ?
P2 C86 2.795(12) ? ? ?
P2 H62 2.884(3) ? ? ?
P2 H64 2.943(3) ? ? ?
P2 H72 2.792(3) ? ? ?
P2 H76 2.974(3) ? ? ?
P2 H82 2.965(3) ? ? ?
P2 H86 2.869(3) ? ? ?
O1 C1 1.165(15) ? ? ?
O1 H202aa 2.496(8) ? ? ?
O2 C2 1.181(14) ? ? ?
O2 H202ba 2.400(8) ? ? ?
O3 C3 1.102(15) ? ? ?
C1 C13 2.648(17) ? ? ?
C1 C14 2.723(16) ? ? ?
C2 H62 2.492(11) ? ? ?
C11 C12 1.404(20) ? ? ?
C11 C13 2.334(19) ? ? ?
C11 C14 2.320(19) ? ? ?
C11 C15 1.429(21) ? ? ?
C11 H11 1.000(13) ? ? ?
C11 H12 2.124(15) ? ? ?
C11 H15 2.167(15) ? ? ?
C12 C13 1.406(21) ? ? ?
C12 C14 2.244(20) ? ? ?
C12 C15 2.249(18) ? ? ?
C12 H11 2.166(16) ? ? ?
C12 H12 1.000(13) ? ? ?
C13 C14 1.417(19) ? ? ?
C13 C15 2.315(19) ? ? ?
C13 H12 2.137(13) ? ? ?
C14 C15 1.434(23) ? ? ?
C14 H15 2.181(16) ? ? ?
C15 H11 2.183(17) ? ? ?
C15 H15 1.000(13) ? ? ?
C21 C22 1.342(18) ? ? ?
C21 C23 2.393(18) ? ? ?
C21 C25 2.392(18) ? ? ?
C21 C26 1.385(18) ? ? ?
C21 H22 2.021(12) ? ? ?
C21 H26 2.069(12) ? ? ?
C22 C23 1.387(20) ? ? ?
C22 C24 2.357(20) ? ? ?
C22 C25 2.700(19) ? ? ?
C22 C26 2.330(19) ? ? ?
C22 H22 1.000(13) ? ? ?
C22 H23 2.084(13) ? ? ?
C23 C24 1.354(24) ? ? ?
C23 C25 2.344(22) ? ? ?
C23 C26 2.726(20) ? ? ?
C23 H22 2.064(16) ? ? ?
C23 H23 1.000(15) ? ? ?
C23 H24 2.043(17) ? ? ?
C24 C25 1.349(24) ? ? ?
C24 C26 2.359(20) ? ? ?
C24 H23 2.052(18) ? ? ?
C24 H24 1.000(14) ? ? ?
C24 H25 2.033(18) ? ? ?
C25 C26 1.368(19) ? ? ?
C25 H24 2.042(16) ? ? ?
C25 H25 1.000(14) ? ? ?
C25 H26 2.059(15) ? ? ?
C26 H25 2.064(13) ? ? ?
C26 H26 1.000(13) ? ? ?
C31 C32 1.409(15) ? ? ?
C31 C33 2.409(16) ? ? ?
C31 C35 2.406(16) ? ? ?
C31 C36 1.370(16) ? ? ?
C31 H32 2.098(11) ? ? ?
C31 H36 2.057(11) ? ? ?
C32 C33 1.388(16) ? ? ?
C32 C34 2.395(18) ? ? ?
C32 C35 2.748(17) ? ? ?
C32 C36 2.391(16) ? ? ?
C32 H32 1.000(11) ? ? ?
C32 H33 2.068(11) ? ? ?
C33 C34 1.354(21) ? ? ?
C33 C35 2.329(20) ? ? ?
C33 C36 2.740(17) ? ? ?
C33 H32 2.086(13) ? ? ?
C33 H33 1.000(13) ? ? ?
C33 H34 2.045(14) ? ? ?
C34 C35 1.340(22) ? ? ?
C34 C36 2.396(19) ? ? ?
C34 H33 2.037(17) ? ? ?
C34 H34 1.000(13) ? ? ?
C34 H35 2.027(17) ? ? ?
C35 C36 1.413(19) ? ? ?
C35 H34 2.038(16) ? ? ?
C35 H35 1.000(12) ? ? ?
C35 H36 2.106(15) ? ? ?
C36 H35 2.095(12) ? ? ?
C36 H36 1.000(12) ? ? ?
C41 C42 1.379(15) ? ? ?
C41 C43 2.407(16) ? ? ?
C41 C45 2.423(18) ? ? ?
C41 C46 1.377(18) ? ? ?
C41 H42 2.057(11) ? ? ?
C41 H46 2.050(11) ? ? ?
C42 C43 1.383(18) ? ? ?
C42 C44 2.380(19) ? ? ?
C42 C45 2.745(19) ? ? ?
